data_4109055
loop_
_publ_author_name
'Aaron B. Beeler'
'Shun Su'
'Chris A. Singleton'
'John A. Porco'

_publ_section_title
;
 Discovery of Chemical Reactions through Multidimensional Screening
;
_journal_name_full 'Journal of the American Chemical Society'
_journal_page_first 1413
_journal_page_last 1419
_journal_paper_doi 10.1021/ja0674744
_journal_volume 129
_journal_year 2007
_chemical_formula_moiety 'C32 H42 O3'
_chemical_formula_sum 'C32 H42 O3'
_chemical_formula_weight 474.66
_chemical_name_systematic
; 
 ? 
;
_space_group_IT_number 61
_symmetry_cell_setting orthorhombic
_symmetry_space_group_name_Hall '-P 2ac 2ab'
_symmetry_space_group_name_H-M 'P b c a'
_atom_sites_solution_hydrogens geom
_atom_sites_solution_primary direct
_atom_sites_solution_secondary difmap
_audit_creation_method SHELXL-97
_cell_angle_alpha 90.00
_cell_angle_beta 90.00
_cell_angle_gamma 90.00
_cell_formula_units_Z 8
_cell_length_a 18.309(4)
_cell_length_b 10.249(2)
_cell_length_c 28.639(5)
_cell_measurement_reflns_used 2873
_cell_measurement_temperature 173(2)
_cell_measurement_theta_max 19.32
_cell_measurement_theta_min 2.39
_cell_volume 5374.1(18)
_computing_cell_refinement 'Bruker SAINT+'
_computing_data_collection 'Bruker APEX2'
_computing_data_reduction 'Bruker SAINT+'
_computing_molecular_graphics 'Bruker SHELXTL'
_computing_publication_material 'Bruker SHELXTL'
_computing_structure_refinement 'SHELXL-97 (Sheldrick, 1997)'
_computing_structure_solution 'SHELXS-97 (Sheldrick, 1990)'
_diffrn_ambient_temperature 173(2)
_diffrn_measured_fraction_theta_full 0.993
_diffrn_measured_fraction_theta_max 0.993
_diffrn_measurement_device_type 'Bruker X8 APEX II diffractometer'
_diffrn_measurement_method 'phi scans'
_diffrn_radiation_monochromator graphite
_diffrn_radiation_source 'fine-focus sealed tube'
_diffrn_radiation_type MoK\a
_diffrn_radiation_wavelength 0.71073
_diffrn_reflns_av_R_equivalents 0.1668
_diffrn_reflns_av_sigmaI/netI 0.0738
_diffrn_reflns_limit_h_max 18
_diffrn_reflns_limit_h_min -18
_diffrn_reflns_limit_k_max 10
_diffrn_reflns_limit_k_min -10
_diffrn_reflns_limit_l_max 28
_diffrn_reflns_limit_l_min -28
_diffrn_reflns_number 45099
_diffrn_reflns_theta_full 20.91
_diffrn_reflns_theta_max 20.91
_diffrn_reflns_theta_min 2.22
_exptl_absorpt_coefficient_mu 0.073
_exptl_absorpt_correction_T_max 0.9982
_exptl_absorpt_correction_T_min 0.9643
_exptl_absorpt_correction_type multi-scan
_exptl_absorpt_process_details SADABS
_exptl_crystal_colour colourless
_exptl_crystal_density_diffrn 1.173
_exptl_crystal_description flat
_exptl_crystal_F_000 2064
_exptl_crystal_size_max 0.50
_exptl_crystal_size_mid 0.10
_exptl_crystal_size_min 0.03
_refine_diff_density_max 0.211
_refine_diff_density_min -0.194
_refine_diff_density_rms 0.047
_refine_ls_extinction_coef 0.0076(9)
_refine_ls_extinction_expression Fc^*^=kFc[1+0.001xFc^2^\l^3^/sin(2\q)]^-1/4^
_refine_ls_extinction_method SHELXL
_refine_ls_goodness_of_fit_ref 1.059
_refine_ls_hydrogen_treatment riding
_refine_ls_matrix_type full
_refine_ls_number_parameters 317
_refine_ls_number_reflns 2834
_refine_ls_number_restraints 0
_refine_ls_restrained_S_all 1.059
_refine_ls_R_factor_all 0.0811
_refine_ls_R_factor_gt 0.0466
_refine_ls_shift/su_max 0.012
_refine_ls_shift/su_mean 0.001
_refine_ls_structure_factor_coef Fsqd
_refine_ls_weighting_details 'calc w=1/[\s^2^(Fo^2^)+(0.0623P)^2^+1.4107P] where P=(Fo^2^+2Fc^2^)/3'
_refine_ls_weighting_scheme calc
_refine_ls_wR_factor_gt 0.1079
_refine_ls_wR_factor_ref 0.1317
_reflns_number_gt 1983
_reflns_number_total 2834
_reflns_threshold_expression >2sigma(I)
_cod_data_source_file ja0674744si20061018_102046.cif
_cod_data_source_block porco56
_cod_original_cell_volume 5373.8(17)
_cod_database_code 4109055

loop_
_symmetry_equiv_pos_as_xyz
'x, y, z'
'-x+1/2, -y, z+1/2'
'-x, y+1/2, -z+1/2'
'x+1/2, -y+1/2, -z'
'-x, -y, -z'
'x-1/2, y, -z-1/2'
'x, -y-1/2, z-1/2'
'-x-1/2, y-1/2, z'

loop_
_atom_site_label
_atom_site_type_symbol
_atom_site_fract_x
_atom_site_fract_y
_atom_site_fract_z
_atom_site_U_iso_or_equiv
_atom_site_adp_type
_atom_site_occupancy
_atom_site_symmetry_multiplicity
_atom_site_calc_flag
_atom_site_refinement_flags
O1 O 0.13167(10) -0.26694(19) 0.68729(6) 0.0282(6) Uani 1 1 d .
O2 O 0.19367(10) 0.05085(19) 0.70672(7) 0.0277(6) Uani 1 1 d .
O3 O 0.30444(10) -0.0164(2) 0.67604(7) 0.0331(6) Uani 1 1 d .
H3A H 0.3094 0.0629 0.6828 0.050 Uiso 1 1 calc R
C1 C 0.16448(16) -0.2311(3) 0.73184(10) 0.0278(8) Uani 1 1 d .
H1A H 0.1744 -0.3139 0.7492 0.033 Uiso 1 1 calc R
C2 C 0.10692(16) -0.1582(3) 0.75874(11) 0.0281(8) Uani 1 1 d .
C3 C 0.09403(18) -0.1804(3) 0.80619(11) 0.0383(9) Uani 1 1 d .
H3B H 0.1244 -0.2392 0.8229 0.046 Uiso 1 1 calc R
C4 C 0.03784(19) -0.1180(4) 0.82890(12) 0.0436(10) Uani 1 1 d .
H4A H 0.0303 -0.1329 0.8613 0.052 Uiso 1 1 calc R
C5 C -0.00762(19) -0.0340(4) 0.80509(12) 0.0455(10) Uani 1 1 d .
H5A H -0.0467 0.0085 0.8208 0.055 Uiso 1 1 calc R
C6 C 0.00434(17) -0.0123(3) 0.75784(11) 0.0359(9) Uani 1 1 d .
H6A H -0.0269 0.0455 0.7412 0.043 Uiso 1 1 calc R
C7 C 0.06112(16) -0.0736(3) 0.73452(11) 0.0285(8) Uani 1 1 d .
C8 C 0.07782(16) -0.0431(3) 0.68423(10) 0.0272(8) Uani 1 1 d .
H8A H 0.0309 -0.0244 0.6677 0.033 Uiso 1 1 calc R
C9 C 0.11842(16) -0.1551(3) 0.65764(10) 0.0264(8) Uani 1 1 d .
C10 C 0.07219(16) -0.2084(3) 0.61766(10) 0.0301(8) Uani 1 1 d .
H10A H 0.0264 -0.2443 0.6309 0.036 Uiso 1 1 calc R
H10B H 0.0587 -0.1350 0.5969 0.036 Uiso 1 1 calc R
C11 C 0.10828(17) -0.3139(3) 0.58816(11) 0.0339(9) Uani 1 1 d .
H11A H 0.1289 -0.3812 0.6092 0.041 Uiso 1 1 calc R
H11B H 0.1493 -0.2746 0.5705 0.041 Uiso 1 1 calc R
C12 C 0.05599(19) -0.3798(3) 0.55364(11) 0.0416(9) Uani 1 1 d .
H12A H 0.0832 -0.4481 0.5365 0.050 Uiso 1 1 calc R
H12B H 0.0169 -0.4237 0.5716 0.050 Uiso 1 1 calc R
C13 C 0.02058(19) -0.2885(3) 0.51816(11) 0.0429(10) Uani 1 1 d .
H13A H -0.0102 -0.3411 0.4969 0.051 Uiso 1 1 calc R
H13B H -0.0119 -0.2274 0.5350 0.051 Uiso 1 1 calc R
C14 C 0.07382(18) -0.2104(3) 0.48928(11) 0.0437(10) Uani 1 1 d .
H14A H 0.1099 -0.2707 0.4752 0.052 Uiso 1 1 calc R
H14B H 0.1007 -0.1500 0.5101 0.052 Uiso 1 1 calc R
C15 C 0.03805(19) -0.1318(4) 0.45058(12) 0.0535(11) Uani 1 1 d .
H15A H 0.0124 -0.1925 0.4293 0.064 Uiso 1 1 calc R
H15B H 0.0009 -0.0735 0.4646 0.064 Uiso 1 1 calc R
C16 C 0.0900(2) -0.0511(4) 0.42275(14) 0.0697(13) Uani 1 1 d .
H16A H 0.0632 -0.0039 0.3984 0.105 Uiso 1 1 calc R
H16B H 0.1266 -0.1079 0.4082 0.105 Uiso 1 1 calc R
H16C H 0.1145 0.0115 0.4433 0.105 Uiso 1 1 calc R
C17 C 0.12625(16) 0.0799(3) 0.68204(10) 0.0276(8) Uani 1 1 d .
H17A H 0.1008 0.1553 0.6971 0.033 Uiso 1 1 calc R
C18 C 0.14576(16) 0.1127(3) 0.63235(10) 0.0273(8) Uani 1 1 d .
C19 C 0.13213(16) 0.2286(3) 0.60935(11) 0.0320(9) Uani 1 1 d .
H19A H 0.1075 0.2979 0.6247 0.038 Uiso 1 1 calc R
C20 C 0.15511(18) 0.2420(3) 0.56318(12) 0.0390(9) Uani 1 1 d .
H20A H 0.1455 0.3206 0.5467 0.047 Uiso 1 1 calc R
C21 C 0.19164(18) 0.1416(4) 0.54144(12) 0.0385(9) Uani 1 1 d .
H21A H 0.2067 0.1517 0.5099 0.046 Uiso 1 1 calc R
C22 C 0.20681(16) 0.0262(3) 0.56459(11) 0.0323(9) Uani 1 1 d .
H22A H 0.2327 -0.0421 0.5495 0.039 Uiso 1 1 calc R
C23 C 0.18334(16) 0.0125(3) 0.61046(11) 0.0278(8) Uani 1 1 d .
C24 C 0.19370(16) -0.1033(3) 0.64227(10) 0.0268(8) Uani 1 1 d .
H24A H 0.2225 -0.1733 0.6263 0.032 Uiso 1 1 calc R
C25 C 0.23280(16) -0.0570(3) 0.68708(10) 0.0264(8) Uani 1 1 d .
C26 C 0.23808(16) -0.1653(3) 0.72308(10) 0.0260(8) Uani 1 1 d .
H26A H 0.2706 -0.2336 0.7093 0.031 Uiso 1 1 calc R
C27 C 0.27520(17) -0.1205(3) 0.76861(10) 0.0310(8) Uani 1 1 d .
H27A H 0.3191 -0.0687 0.7607 0.037 Uiso 1 1 calc R
H27B H 0.2413 -0.0628 0.7859 0.037 Uiso 1 1 calc R
C28 C 0.29762(18) -0.2332(3) 0.80032(11) 0.0366(9) Uani 1 1 d .
H28A H 0.2534 -0.2817 0.8101 0.044 Uiso 1 1 calc R
H28B H 0.3292 -0.2940 0.7826 0.044 Uiso 1 1 calc R
C29 C 0.33834(19) -0.1870(4) 0.84348(11) 0.0436(10) Uani 1 1 d .
H29A H 0.3073 -0.1238 0.8604 0.052 Uiso 1 1 calc R
H29B H 0.3831 -0.1407 0.8335 0.052 Uiso 1 1 calc R
C30 C 0.35972(19) -0.2966(3) 0.87689(11) 0.0450(10) Uani 1 1 d .
H30A H 0.3865 -0.3641 0.8591 0.054 Uiso 1 1 calc R
H30B H 0.3936 -0.2608 0.9006 0.054 Uiso 1 1 calc R
C31 C 0.2973(2) -0.3599(4) 0.90141(14) 0.0639(12) Uani 1 1 d .
H31A H 0.2644 -0.3993 0.8779 0.077 Uiso 1 1 calc R
H31B H 0.2693 -0.2922 0.9184 0.077 Uiso 1 1 calc R
C32 C 0.3205(2) -0.4647(5) 0.93579(14) 0.0816(15) Uani 1 1 d .
H32A H 0.2771 -0.5016 0.9509 0.122 Uiso 1 1 calc R
H32B H 0.3525 -0.4264 0.9595 0.122 Uiso 1 1 calc R
H32C H 0.3468 -0.5338 0.9192 0.122 Uiso 1 1 calc R

loop_
_atom_site_aniso_label
_atom_site_aniso_U_11
_atom_site_aniso_U_22
_atom_site_aniso_U_33
_atom_site_aniso_U_23
_atom_site_aniso_U_13
_atom_site_aniso_U_12
O1 0.0367(13) 0.0285(13) 0.0194(13) -0.0030(10) -0.0033(10) -0.0023(10)
O2 0.0318(13) 0.0288(13) 0.0227(12) -0.0016(10) -0.0040(10) 0.0040(10)
O3 0.0317(14) 0.0290(13) 0.0386(14) -0.0052(11) 0.0012(10) -0.0035(10)
C1 0.037(2) 0.030(2) 0.0162(18) -0.0013(15) -0.0055(15) -0.0004(16)
C2 0.031(2) 0.0296(19) 0.024(2) -0.0029(16) 0.0003(16) -0.0019(16)
C3 0.041(2) 0.049(2) 0.025(2) 0.0033(17) -0.0018(17) 0.0017(18)
C4 0.046(2) 0.061(3) 0.023(2) 0.001(2) 0.0097(19) 0.001(2)
C5 0.039(2) 0.059(3) 0.039(3) -0.002(2) 0.0089(18) 0.003(2)
C6 0.037(2) 0.041(2) 0.030(2) 0.0003(17) 0.0010(17) 0.0011(17)
C7 0.0301(19) 0.032(2) 0.023(2) -0.0045(17) 0.0023(16) -0.0037(16)
C8 0.0292(19) 0.029(2) 0.024(2) -0.0012(15) -0.0024(14) 0.0025(15)
C9 0.034(2) 0.0244(19) 0.0209(19) 0.0024(16) -0.0021(15) 0.0010(16)
C10 0.035(2) 0.031(2) 0.024(2) 0.0005(16) -0.0041(15) 0.0012(16)
C11 0.046(2) 0.034(2) 0.0217(19) -0.0037(16) -0.0064(16) 0.0043(17)
C12 0.057(2) 0.041(2) 0.027(2) -0.0069(18) -0.0067(18) -0.0013(19)
C13 0.053(2) 0.052(2) 0.024(2) -0.0072(18) -0.0106(17) -0.0085(19)
C14 0.050(2) 0.053(2) 0.028(2) 0.0010(19) -0.0039(18) -0.0004(19)
C15 0.050(2) 0.076(3) 0.034(2) 0.007(2) -0.0058(19) -0.005(2)
C16 0.062(3) 0.095(3) 0.053(3) 0.031(3) -0.003(2) -0.004(2)
C17 0.0288(19) 0.0279(19) 0.026(2) -0.0009(16) -0.0037(15) 0.0061(15)
C18 0.0320(19) 0.029(2) 0.021(2) 0.0007(17) -0.0064(15) -0.0013(17)
C19 0.033(2) 0.032(2) 0.031(2) -0.0024(18) -0.0059(16) -0.0001(16)
C20 0.042(2) 0.039(2) 0.035(2) 0.0133(19) -0.0106(18) -0.0002(19)
C21 0.042(2) 0.048(2) 0.025(2) 0.009(2) -0.0038(16) -0.0031(19)
C22 0.034(2) 0.038(2) 0.025(2) -0.0032(18) -0.0022(16) -0.0010(16)
C23 0.0295(19) 0.031(2) 0.023(2) -0.0013(18) -0.0027(15) -0.0034(16)
C24 0.0311(19) 0.029(2) 0.0200(19) -0.0031(16) 0.0002(14) 0.0021(15)
C25 0.029(2) 0.024(2) 0.027(2) -0.0051(16) -0.0006(15) 0.0030(16)
C26 0.0300(19) 0.0264(19) 0.0216(19) -0.0046(16) -0.0028(14) 0.0034(15)
C27 0.039(2) 0.029(2) 0.025(2) -0.0024(16) -0.0070(16) 0.0007(16)
C28 0.046(2) 0.039(2) 0.025(2) -0.0016(17) -0.0069(16) 0.0044(17)
C29 0.051(2) 0.049(2) 0.030(2) -0.0003(18) -0.0133(18) -0.0049(19)
C30 0.052(2) 0.052(2) 0.031(2) 0.0000(19) -0.0110(18) -0.004(2)
C31 0.062(3) 0.089(3) 0.041(3) 0.017(2) -0.005(2) -0.010(2)
C32 0.092(4) 0.101(4) 0.052(3) 0.038(3) -0.011(2) -0.016(3)

loop_
_atom_type_symbol
_atom_type_description
_atom_type_scat_dispersion_real
_atom_type_scat_dispersion_imag
_atom_type_scat_source
C C 0.0033 0.0016 'International Tables Vol C Tables 4.2.6.8 and 6.1.1.4'
H H 0.0000 0.0000 'International Tables Vol C Tables 4.2.6.8 and 6.1.1.4'
O O 0.0106 0.0060 'International Tables Vol C Tables 4.2.6.8 and 6.1.1.4'

loop_
_geom_angle_atom_site_label_1
_geom_angle_atom_site_label_2
_geom_angle_atom_site_label_3
_geom_angle
C9 O1 C1 112.5(2)
C25 O2 C17 113.1(2)
O1 C1 C2 106.6(2)
O1 C1 C26 109.3(2)
C2 C1 C26 118.9(3)
C7 C2 C3 118.9(3)
C7 C2 C1 118.4(3)
C3 C2 C1 122.4(3)
C4 C3 C2 120.7(3)
C5 C4 C3 120.6(3)
C4 C5 C6 119.2(3)
C7 C6 C5 121.0(3)
C6 C7 C2 119.6(3)
C6 C7 C8 121.3(3)
C2 C7 C8 119.0(3)
C7 C8 C17 109.0(2)
C7 C8 C9 114.2(2)
C17 C8 C9 107.8(2)
O1 C9 C10 104.4(2)
O1 C9 C24 106.9(2)
C10 C9 C24 113.9(2)
O1 C9 C8 112.0(2)
C10 C9 C8 111.4(2)
C24 C9 C8 108.1(2)
C11 C10 C9 115.5(2)
C10 C11 C12 113.5(3)
C13 C12 C11 115.2(3)
C14 C13 C12 114.6(3)
C13 C14 C15 113.8(3)
C16 C15 C14 114.1(3)
O2 C17 C18 107.7(2)
O2 C17 C8 107.5(2)
C18 C17 C8 110.9(2)
C19 C18 C23 120.7(3)
C19 C18 C17 126.9(3)
C23 C18 C17 112.3(3)
C18 C19 C20 118.9(3)
C21 C20 C19 120.1(3)
C20 C21 C22 121.3(3)
C21 C22 C23 118.5(3)
C22 C23 C18 120.4(3)
C22 C23 C24 127.7(3)
C18 C23 C24 111.8(3)
C23 C24 C9 109.3(2)
C23 C24 C25 108.6(2)
C9 C24 C25 106.4(2)
O3 C25 O2 109.0(2)
O3 C25 C26 108.0(2)
O2 C25 C26 109.2(2)
O3 C25 C24 109.6(2)
O2 C25 C24 109.4(2)
C26 C25 C24 111.7(2)
C25 C26 C1 112.2(2)
C25 C26 C27 112.6(2)
C1 C26 C27 112.5(2)
C28 C27 C26 113.3(2)
C29 C28 C27 112.3(3)
C28 C29 C30 114.0(3)
C31 C30 C29 114.8(3)
C30 C31 C32 113.6(3)

loop_
_geom_bond_atom_site_label_1
_geom_bond_atom_site_label_2
_geom_bond_distance
O1 C9 1.447(3)
O1 C1 1.457(3)
O2 C25 1.432(3)
O2 C17 1.453(3)
O3 C25 1.412(3)
C1 C2 1.504(4)
C1 C26 1.527(4)
C2 C7 1.392(4)
C2 C3 1.398(4)
C3 C4 1.375(5)
C4 C5 1.378(5)
C5 C6 1.389(4)
C6 C7 1.386(4)
C7 C8 1.505(4)
C8 C17 1.542(4)
C8 C9 1.566(4)
C9 C10 1.525(4)
C9 C24 1.541(4)
C10 C11 1.523(4)
C11 C12 1.533(4)
C12 C13 1.525(4)
C13 C14 1.509(5)
C14 C15 1.519(5)
C15 C16 1.492(5)
C17 C18 1.505(4)
C18 C19 1.381(4)
C18 C23 1.386(4)
C19 C20 1.394(4)
C20 C21 1.377(5)
C21 C22 1.384(5)
C22 C23 1.389(4)
C23 C24 1.508(4)
C24 C25 1.544(4)
C25 C26 1.518(4)
C26 C27 1.541(4)
C27 C28 1.526(4)
C28 C29 1.519(4)
C29 C30 1.526(5)
C30 C31 1.490(5)
C31 C32 1.517(5)
